data_7005614
loop_
_publ_author_name
'Femoni, Cristina'
'Iapalucci, Maria Carmela'
'Longoni, Giuliano'
'Zacchini, Stefano'
'Zazzaroni, Enrico'

_publ_section_title
;
 Synthesis and X-ray structure of the [{Fe3(CO)9(micro3-O)}2H]3-
 trianion: dimerization of a metal carbonyl cluster via formation of an
 exceptionally short hydrogen bond.
;
_journal_issue 25
_journal_name_full 'Dalton transactions (Cambridge, England : 2003)'
_journal_page_first 2644
_journal_page_last 2651
_journal_paper_doi 10.1039/b703628k
_journal_year 2007
_chemical_formula_sum 'C21 H16 Cs2 Fe4 O15'
_chemical_formula_weight 997.56
_chemical_name_systematic
;
?
;
_space_group_IT_number 2
_symmetry_cell_setting triclinic
_symmetry_space_group_name_Hall '-P 1'
_symmetry_space_group_name_H-M 'P -1'
_atom_sites_solution_hydrogens geom
_atom_sites_solution_primary direct
_atom_sites_solution_secondary difmap
_audit_creation_method SHELXL-97
_cell_angle_alpha 90.984(2)
_cell_angle_beta 96.280(2)
_cell_angle_gamma 101.695(2)
_cell_formula_units_Z 2
_cell_length_a 9.3755(11)
_cell_length_b 9.4461(11)
_cell_length_c 17.669(2)
_cell_measurement_reflns_used 7504
_cell_measurement_temperature 100(2)
_cell_measurement_theta_max 28.1895
_cell_measurement_theta_min 2.2035
_cell_volume 1521.9(3)
_computing_structure_refinement 'SHELXL-97 (Sheldrick, 1997)'
_computing_structure_solution 'SHELXS-97 (Sheldrick, 1990)'
_diffrn_ambient_temperature 100(2)
_diffrn_measured_fraction_theta_full 0.989
_diffrn_measured_fraction_theta_max 0.989
_diffrn_measurement_device_type 'CCD area detector'
_diffrn_measurement_method 'phi and omega scans'
_diffrn_radiation_monochromator graphite
_diffrn_radiation_source 'fine-focus sealed tube'
_diffrn_radiation_type MoK\a
_diffrn_radiation_wavelength 0.71073
_diffrn_reflns_av_R_equivalents 0.0351
_diffrn_reflns_av_sigmaI/netI 0.0437
_diffrn_reflns_limit_h_max 11
_diffrn_reflns_limit_h_min -11
_diffrn_reflns_limit_k_max 12
_diffrn_reflns_limit_k_min -12
_diffrn_reflns_limit_l_max 22
_diffrn_reflns_limit_l_min -22
_diffrn_reflns_number 16581
_diffrn_reflns_theta_full 27.00
_diffrn_reflns_theta_max 27.00
_diffrn_reflns_theta_min 2.20
_exptl_absorpt_coefficient_mu 4.292
_exptl_absorpt_correction_T_max 0.6269
_exptl_absorpt_correction_T_min 0.4960
_exptl_absorpt_correction_type empirical
_exptl_crystal_colour black
_exptl_crystal_density_diffrn 2.177
_exptl_crystal_density_method 'not measured'
_exptl_crystal_description prism
_exptl_crystal_F_000 952
_exptl_crystal_size_max 0.19
_exptl_crystal_size_mid 0.15
_exptl_crystal_size_min 0.12
_refine_diff_density_max 1.353
_refine_diff_density_min -0.954
_refine_diff_density_rms 0.130
_refine_ls_extinction_method none
_refine_ls_goodness_of_fit_ref 1.020
_refine_ls_hydrogen_treatment constr
_refine_ls_matrix_type full
_refine_ls_number_parameters 379
_refine_ls_number_reflns 6562
_refine_ls_number_restraints 108
_refine_ls_restrained_S_all 1.044
_refine_ls_R_factor_all 0.0414
_refine_ls_R_factor_gt 0.0293
_refine_ls_shift/su_max 0.001
_refine_ls_shift/su_mean 0.000
_refine_ls_structure_factor_coef Fsqd
_refine_ls_weighting_details 'calc w=1/[\s^2^(Fo^2^)+(0.0332P)^2^+1.0137P] where P=(Fo^2^+2Fc^2^)/3'
_refine_ls_weighting_scheme calc
_refine_ls_wR_factor_gt 0.0665
_refine_ls_wR_factor_ref 0.0722
_reflns_number_gt 5376
_reflns_number_total 6562
_reflns_threshold_expression >2sigma(I)
_cod_data_source_file b703628k.txt
_cod_data_source_block p-1
_cod_original_sg_symbol_H-M P-1
_cod_database_code 7005614

loop_
_symmetry_equiv_pos_as_xyz
'x, y, z'
'-x, -y, -z'

loop_
_atom_site_label
_atom_site_type_symbol
_atom_site_fract_x
_atom_site_fract_y
_atom_site_fract_z
_atom_site_U_iso_or_equiv
_atom_site_adp_type
_atom_site_occupancy
_atom_site_symmetry_multiplicity
_atom_site_calc_flag
_atom_site_refinement_flags
_atom_site_disorder_assembly
_atom_site_disorder_group
Fe1 Fe 0.94511(6) 0.73707(6) 0.20379(3) 0.01609(12) Uani 1 1 d . . .
Fe2 Fe 1.10570(6) 0.89611(6) 0.31572(3) 0.01539(12) Uani 1 1 d . . .
Fe3 Fe 1.10939(6) 0.62641(6) 0.30432(3) 0.01576(12) Uani 1 1 d . . .
Fe4 Fe 1.23035(6) 0.80009(6) 0.21085(3) 0.01550(12) Uani 1 1 d . . .
C1 C 0.8821(4) 0.8837(4) 0.1587(2) 0.0205(9) Uani 1 1 d . . .
C2 C 0.9282(4) 0.6205(4) 0.1232(2) 0.0190(8) Uani 1 1 d . . .
C3 C 0.7770(4) 0.6534(4) 0.2382(2) 0.0208(9) Uani 1 1 d . . .
C4 C 1.1542(4) 1.0503(4) 0.2617(2) 0.0199(9) Uani 1 1 d . . .
C5 C 0.9197(5) 0.8983(4) 0.3273(2) 0.0216(9) Uani 1 1 d . . .
C6 C 1.1734(5) 0.9807(4) 0.4060(3) 0.0241(9) Uani 1 1 d . . .
C7 C 1.0043(4) 0.6466(4) 0.3787(2) 0.0196(9) Uani 1 1 d . . .
C8 C 1.2271(4) 0.5291(4) 0.3559(2) 0.0185(8) Uani 1 1 d . . .
C9 C 1.0032(4) 0.4706(5) 0.2521(2) 0.0197(9) Uani 1 1 d . . .
C10 C 1.2389(4) 0.6237(5) 0.1805(3) 0.0244(9) Uani 1 1 d . . .
C11 C 1.4185(5) 0.8738(4) 0.2054(2) 0.0222(9) Uani 1 1 d . . .
C12 C 1.1710(4) 0.8801(4) 0.1268(2) 0.0178(8) Uani 1 1 d . . .
C13 C 1.2844(4) 0.8086(4) 0.3239(2) 0.0206(9) Uani 1 1 d . . .
O1 O 0.8419(3) 0.9778(3) 0.12840(19) 0.0299(7) Uani 1 1 d . . .
O2 O 0.9157(3) 0.5436(3) 0.06958(17) 0.0268(7) Uani 1 1 d . . .
O3 O 0.6677(3) 0.5989(3) 0.25841(19) 0.0312(7) Uani 1 1 d . . .
O4 O 1.1813(3) 1.1589(3) 0.23118(18) 0.0274(7) Uani 1 1 d . . .
O5 O 0.8058(3) 0.9095(3) 0.34338(18) 0.0265(7) Uani 1 1 d . . .
O6 O 1.2159(4) 1.0390(4) 0.46382(19) 0.0404(9) Uani 1 1 d . . .
O7 O 0.9348(3) 0.6410(3) 0.43000(18) 0.0253(7) Uani 1 1 d . . .
O8 O 1.3003(3) 0.4642(3) 0.39096(18) 0.0269(7) Uani 1 1 d . . .
O9 O 0.9429(3) 0.3621(3) 0.22223(17) 0.0254(7) Uani 1 1 d . . .
O10 O 1.2566(3) 0.5179(3) 0.15139(19) 0.0302(7) Uani 1 1 d . . .
O11 O 1.5407(3) 0.9151(4) 0.1996(2) 0.0348(8) Uani 1 1 d . . .
O12 O 1.1452(3) 0.9349(3) 0.06973(17) 0.0236(6) Uani 1 1 d . . .
O13 O 1.3961(3) 0.8267(3) 0.36604(17) 0.0225(6) Uani 1 1 d . . .
Cs1 Cs 0.61906(2) 0.67962(3) 0.442810(15) 0.01865(7) Uani 1 1 d . . .
Cs2 Cs 0.94430(3) 0.75180(3) -0.070565(15) 0.02051(7) Uani 1 1 d . . .
O20 O 0.4104(3) 0.6537(3) 0.56945(17) 0.0267(6) Uani 1 1 d U . .
C21 C 0.2744(5) 0.6936(5) 0.5403(3) 0.0293(9) Uani 1 1 d U . .
H21A H 0.2046 0.6086 0.5152 0.035 Uiso 1 1 calc R . .
H21B H 0.2923 0.7698 0.5027 0.035 Uiso 1 1 calc R . .
C22 C 0.2142(5) 0.7484(6) 0.6074(3) 0.0372(10) Uani 1 1 d U . .
H22A H 0.1464 0.6698 0.6295 0.045 Uiso 1 1 calc R . .
H22B H 0.1619 0.8270 0.5932 0.045 Uiso 1 1 calc R . .
C23 C 0.3507(6) 0.8043(7) 0.6627(4) 0.0535(13) Uani 1 1 d U . .
H23A H 0.3817 0.9106 0.6599 0.064 Uiso 1 1 calc R . .
H23B H 0.3312 0.7815 0.7155 0.064 Uiso 1 1 calc R . .
C24 C 0.4644(6) 0.7326(6) 0.6403(3) 0.0396(11) Uani 1 1 d U . .
H24A H 0.5543 0.8053 0.6344 0.048 Uiso 1 1 calc R . .
H24B H 0.4887 0.6658 0.6800 0.048 Uiso 1 1 calc R . .
O30 O 0.6296(4) 0.7214(5) -0.0434(2) 0.0481(9) Uani 1 1 d U . .
C31 C 0.5328(6) 0.7203(8) -0.1117(4) 0.0592(13) Uani 1 1 d U . .
H31A H 0.5185 0.6261 -0.1399 0.071 Uiso 1 1 calc R . .
H31B H 0.5753 0.7974 -0.1449 0.071 Uiso 1 1 calc R . .
C32 C 0.3932(6) 0.7442(8) -0.0918(4) 0.0571(13) Uani 1 1 d U . .
H32A H 0.3110 0.6727 -0.1191 0.068 Uiso 1 1 calc R . .
H32B H 0.3802 0.8427 -0.1047 0.068 Uiso 1 1 calc R . .
C33 C 0.3996(7) 0.7264(9) -0.0089(4) 0.0677(15) Uani 1 1 d U . .
H33A H 0.3564 0.8003 0.0154 0.081 Uiso 1 1 calc R . .
H33B H 0.3450 0.6293 0.0023 0.081 Uiso 1 1 calc R . .
C34 C 0.5526(7) 0.7436(9) 0.0187(4) 0.0660(14) Uani 1 1 d U . .
H34A H 0.5906 0.8420 0.0420 0.079 Uiso 1 1 calc R . .
H34B H 0.5658 0.6725 0.0581 0.079 Uiso 1 1 calc R . .

loop_
_atom_site_aniso_label
_atom_site_aniso_U_11
_atom_site_aniso_U_22
_atom_site_aniso_U_33
_atom_site_aniso_U_23
_atom_site_aniso_U_13
_atom_site_aniso_U_12
Fe1 0.0134(3) 0.0138(3) 0.0203(3) -0.0018(2) 0.0000(2) 0.0024(2)
Fe2 0.0162(3) 0.0115(3) 0.0186(3) -0.0032(2) 0.0017(2) 0.0039(2)
Fe3 0.0135(3) 0.0115(3) 0.0225(3) 0.0002(2) 0.0019(2) 0.0033(2)
Fe4 0.0132(3) 0.0132(3) 0.0200(3) -0.0018(2) 0.0033(2) 0.0019(2)
C1 0.0125(18) 0.022(2) 0.026(2) -0.0020(18) 0.0041(17) 0.0007(16)
C2 0.0183(19) 0.016(2) 0.023(2) 0.0034(17) 0.0028(17) 0.0034(16)
C3 0.023(2) 0.018(2) 0.022(2) -0.0016(17) 0.0011(18) 0.0063(17)
C4 0.0182(19) 0.022(2) 0.019(2) -0.0045(17) -0.0006(17) 0.0051(17)
C5 0.030(2) 0.0114(19) 0.024(2) -0.0022(17) 0.0040(18) 0.0041(17)
C6 0.031(2) 0.014(2) 0.027(2) -0.0011(18) -0.0008(19) 0.0035(17)
C7 0.0151(18) 0.016(2) 0.027(2) -0.0027(17) -0.0037(17) 0.0059(16)
C8 0.0161(19) 0.0154(19) 0.023(2) -0.0042(17) 0.0039(17) 0.0013(16)
C9 0.0158(19) 0.025(2) 0.021(2) 0.0045(18) 0.0061(16) 0.0070(17)
C10 0.018(2) 0.019(2) 0.035(3) -0.0002(19) 0.0002(18) 0.0007(17)
C11 0.023(2) 0.021(2) 0.021(2) -0.0029(17) 0.0031(17) 0.0020(17)
C12 0.0162(18) 0.0111(18) 0.027(2) -0.0052(16) 0.0073(17) 0.0017(15)
C13 0.0175(19) 0.018(2) 0.027(2) 0.0018(17) 0.0031(17) 0.0038(16)
O1 0.0222(15) 0.0225(16) 0.046(2) 0.0089(15) 0.0023(14) 0.0067(13)
O2 0.0334(17) 0.0222(16) 0.0243(17) -0.0019(13) 0.0048(14) 0.0042(13)
O3 0.0244(16) 0.0282(17) 0.040(2) 0.0003(15) 0.0114(15) 0.0000(13)
O4 0.0338(17) 0.0190(16) 0.0294(17) 0.0037(13) 0.0052(14) 0.0044(13)
O5 0.0233(15) 0.0207(16) 0.0387(19) -0.0024(14) 0.0115(14) 0.0085(13)
O6 0.060(2) 0.0293(19) 0.0260(19) -0.0132(15) -0.0078(17) 0.0048(17)
O7 0.0213(15) 0.0254(16) 0.0309(17) -0.0003(13) 0.0080(13) 0.0064(13)
O8 0.0263(16) 0.0222(16) 0.0331(18) 0.0004(13) -0.0031(14) 0.0103(13)
O9 0.0300(16) 0.0175(15) 0.0260(17) -0.0058(13) -0.0017(13) 0.0016(13)
O10 0.0315(17) 0.0183(16) 0.041(2) -0.0071(14) 0.0087(15) 0.0038(13)
O11 0.0192(16) 0.041(2) 0.042(2) -0.0059(16) 0.0085(14) -0.0026(14)
O12 0.0265(16) 0.0224(15) 0.0225(16) 0.0030(13) 0.0034(13) 0.0058(13)
O13 0.0181(14) 0.0217(15) 0.0259(16) -0.0015(12) -0.0025(12) 0.0027(12)
Cs1 0.01430(12) 0.01760(13) 0.02467(14) -0.00128(10) 0.00325(10) 0.00435(9)
Cs2 0.02531(14) 0.01410(13) 0.02168(14) -0.00087(10) 0.00147(10) 0.00380(10)
O20 0.0284(15) 0.0261(15) 0.0277(15) -0.0056(13) 0.0052(13) 0.0101(12)
C21 0.0313(19) 0.0292(19) 0.032(2) 0.0054(17) 0.0075(17) 0.0142(16)
C22 0.037(2) 0.035(2) 0.043(2) -0.0090(19) 0.0124(19) 0.0116(18)
C23 0.050(2) 0.056(2) 0.056(2) -0.024(2) 0.003(2) 0.020(2)
C24 0.040(2) 0.039(2) 0.038(2) -0.0135(19) 0.0049(19) 0.0058(18)
O30 0.0294(17) 0.073(2) 0.046(2) -0.0071(18) 0.0069(15) 0.0197(17)
C31 0.045(2) 0.081(3) 0.056(3) 0.000(2) 0.008(2) 0.023(2)
C32 0.042(2) 0.074(3) 0.059(3) 0.006(2) 0.011(2) 0.017(2)
C33 0.050(2) 0.091(3) 0.063(3) -0.009(3) 0.011(2) 0.015(2)
C34 0.049(2) 0.092(3) 0.058(3) -0.015(2) 0.005(2) 0.020(2)

loop_
_atom_type_symbol
_atom_type_description
_atom_type_scat_dispersion_real
_atom_type_scat_dispersion_imag
_atom_type_scat_source
C C 0.0033 0.0016 'International Tables Vol C Tables 4.2.6.8 and 6.1.1.4'
H H 0.0000 0.0000 'International Tables Vol C Tables 4.2.6.8 and 6.1.1.4'
O O 0.0106 0.0060 'International Tables Vol C Tables 4.2.6.8 and 6.1.1.4'
Fe Fe 0.3463 0.8444 'International Tables Vol C Tables 4.2.6.8 and 6.1.1.4'
Cs Cs -0.3680 2.1192 'International Tables Vol C Tables 4.2.6.8 and 6.1.1.4'

loop_
_geom_angle_atom_site_label_1
_geom_angle_atom_site_label_2
_geom_angle_atom_site_label_3
_geom_angle
_geom_angle_site_symmetry_1
_geom_angle_site_symmetry_3
_geom_angle_publ_flag
C2 Fe1 C1 98.67(19) . . ?
C2 Fe1 C3 96.66(18) . . ?
C1 Fe1 C3 97.65(18) . . ?
C2 Fe1 Fe3 103.07(13) . . ?
C1 Fe1 Fe3 153.59(14) . . ?
C3 Fe1 Fe3 94.57(13) . . ?
C2 Fe1 Fe2 150.53(13) . . ?
C1 Fe1 Fe2 94.90(14) . . ?
C3 Fe1 Fe2 107.33(14) . . ?
Fe3 Fe1 Fe2 59.02(2) . . ?
C2 Fe1 Fe4 92.56(13) . . ?
C1 Fe1 Fe4 106.10(12) . . ?
C3 Fe1 Fe4 152.89(13) . . ?
Fe3 Fe1 Fe4 58.44(2) . . ?
Fe2 Fe1 Fe4 58.45(2) . . ?
C4 Fe2 C6 96.82(19) . . ?
C4 Fe2 C5 101.79(18) . . ?
C6 Fe2 C5 93.6(2) . . ?
C4 Fe2 C13 103.85(17) . . ?
C6 Fe2 C13 86.99(19) . . ?
C5 Fe2 C13 154.09(17) . . ?
C4 Fe2 Fe4 77.62(13) . . ?
C6 Fe2 Fe4 132.57(15) . . ?
C5 Fe2 Fe4 133.79(14) . . ?
C13 Fe2 Fe4 50.54(12) . . ?
C4 Fe2 Fe3 136.98(14) . . ?
C6 Fe2 Fe3 115.32(13) . . ?
C5 Fe2 Fe3 103.75(13) . . ?
C13 Fe2 Fe3 53.61(12) . . ?
Fe4 Fe2 Fe3 59.72(2) . . ?
C4 Fe2 Fe1 95.48(13) . . ?
C6 Fe2 Fe1 163.67(15) . . ?
C5 Fe2 Fe1 73.34(14) . . ?
C13 Fe2 Fe1 100.44(13) . . ?
Fe4 Fe2 Fe1 60.91(2) . . ?
Fe3 Fe2 Fe1 60.39(2) . . ?
C7 Fe3 C8 96.22(18) . . ?
C7 Fe3 C9 102.69(18) . . ?
C8 Fe3 C9 94.09(18) . . ?
C7 Fe3 C13 102.33(18) . . ?
C8 Fe3 C13 86.36(17) . . ?
C9 Fe3 C13 154.77(17) . . ?
C7 Fe3 Fe4 133.36(13) . . ?
C8 Fe3 Fe4 114.82(13) . . ?
C9 Fe3 Fe4 108.46(13) . . ?
C13 Fe3 Fe4 49.89(12) . . ?
C7 Fe3 Fe2 73.68(13) . . ?
C8 Fe3 Fe2 128.82(13) . . ?
C9 Fe3 Fe2 137.02(13) . . ?
C13 Fe3 Fe2 49.70(11) . . ?
Fe4 Fe3 Fe2 59.82(2) . . ?
C7 Fe3 Fe1 94.22(13) . . ?
C8 Fe3 Fe1 167.78(13) . . ?
C9 Fe3 Fe1 77.38(13) . . ?
C13 Fe3 Fe1 97.62(11) . . ?
Fe4 Fe3 Fe1 61.02(2) . . ?
Fe2 Fe3 Fe1 60.59(2) . . ?
C10 Fe4 C12 104.18(19) . . ?
C10 Fe4 C11 95.05(19) . . ?
C12 Fe4 C11 93.75(18) . . ?
C10 Fe4 C13 105.21(19) . . ?
C12 Fe4 C13 150.52(17) . . ?
C11 Fe4 C13 85.89(18) . . ?
C10 Fe4 Fe3 72.44(15) . . ?
C12 Fe4 Fe3 135.91(13) . . ?
C11 Fe4 Fe3 130.18(14) . . ?
C13 Fe4 Fe3 54.01(12) . . ?
C10 Fe4 Fe2 132.61(14) . . ?
C12 Fe4 Fe2 105.68(13) . . ?
C11 Fe4 Fe2 118.55(14) . . ?
C13 Fe4 Fe2 50.68(12) . . ?
Fe3 Fe4 Fe2 60.46(2) . . ?
C10 Fe4 Fe1 92.68(13) . . ?
C12 Fe4 Fe1 76.04(12) . . ?
C11 Fe4 Fe1 168.48(14) . . ?
C13 Fe4 Fe1 100.32(12) . . ?
Fe3 Fe4 Fe1 60.54(2) . . ?
Fe2 Fe4 Fe1 60.64(2) . . ?
O1 C1 Fe1 178.9(4) . . ?
O2 C2 Fe1 179.3(4) . . ?
O2 C2 Cs2 57.0(2) . . ?
Fe1 C2 Cs2 122.72(17) . . ?
O3 C3 Fe1 178.3(4) . . ?
O4 C4 Fe2 173.8(4) . . ?
O5 C5 Fe2 171.3(4) . . ?
O6 C6 Fe2 178.0(4) . . ?
O7 C7 Fe3 171.0(4) . . ?
O8 C8 Fe3 177.8(4) . . ?
O8 C8 Cs1 55.1(2) . 1_655 ?
Fe3 C8 Cs1 126.23(17) . 1_655 ?
O9 C9 Fe3 173.4(4) . . ?
O10 C10 Fe4 169.2(4) . . ?
O11 C11 Fe4 176.3(4) . . ?
O12 C12 Fe4 173.6(3) . . ?
O12 C12 Cs2 44.6(2) . . ?
Fe4 C12 Cs2 137.45(17) . . ?
O13 C13 Fe4 135.9(3) . . ?
O13 C13 Fe2 134.9(3) . . ?
Fe4 C13 Fe2 78.78(15) . . ?
O13 C13 Fe3 130.7(3) . . ?
Fe4 C13 Fe3 76.10(15) . . ?
Fe2 C13 Fe3 76.69(14) . . ?
C1 O1 Cs2 123.4(3) . 2_775 ?
C2 O2 Cs2 105.1(3) . . ?
C2 O2 Cs2 122.5(3) . 2_765 ?
Cs2 O2 Cs2 120.19(9) . 2_765 ?
C3 O3 Cs1 116.5(3) . . ?
C4 O4 Cs2 130.3(3) . 2_775 ?
C5 O5 Cs1 122.4(3) . . ?
C6 O6 Cs1 149.1(3) . 2_776 ?
C7 O7 Cs1 132.4(3) . . ?
C8 O8 Cs1 108.2(3) . 1_655 ?
C8 O8 Cs1 147.4(3) . 2_766 ?
Cs1 O8 Cs1 81.70(7) 1_655 2_766 ?
C9 O9 Cs2 119.8(3) . 2_765 ?
C10 O10 Cs2 135.4(3) . 2_765 ?
C12 O12 Cs2 120.5(3) . . ?
C12 O12 Cs2 120.5(3) . 2_775 ?
Cs2 O12 Cs2 105.93(8) . 2_775 ?
C13 O13 Cs1 144.1(3) . 1_655 ?
O13 Cs1 O7 139.92(8) 1_455 . ?
O13 Cs1 O20 122.35(8) 1_455 2_666 ?
O7 Cs1 O20 76.12(8) . 2_666 ?
O13 Cs1 O20 81.73(8) 1_455 . ?
O7 Cs1 O20 136.51(8) . . ?
O20 Cs1 O20 91.76(8) 2_666 . ?
O13 Cs1 O6 92.85(9) 1_455 2_776 ?
O7 Cs1 O6 82.37(9) . 2_776 ?
O20 Cs1 O6 143.62(9) 2_666 2_776 ?
O20 Cs1 O6 83.97(9) . 2_776 ?
O13 Cs1 O5 77.01(8) 1_455 . ?
O7 Cs1 O5 64.52(8) . . ?
O20 Cs1 O5 125.91(8) 2_666 . ?
O20 Cs1 O5 142.32(8) . . ?
O6 Cs1 O5 66.60(9) 2_776 . ?
O13 Cs1 O8 65.94(7) 1_455 1_455 ?
O7 Cs1 O8 131.28(8) . 1_455 ?
O20 Cs1 O8 59.00(7) 2_666 1_455 ?
O20 Cs1 O8 67.25(8) . 1_455 ?
O6 Cs1 O8 145.79(9) 2_776 1_455 ?
O5 Cs1 O8 127.97(8) . 1_455 ?
O13 Cs1 O8 140.00(8) 1_455 2_766 ?
O7 Cs1 O8 78.68(8) . 2_766 ?
O20 Cs1 O8 66.68(8) 2_666 2_766 ?
O20 Cs1 O8 58.41(7) . 2_766 ?
O6 Cs1 O8 80.65(8) 2_776 2_766 ?
O5 Cs1 O8 132.77(8) . 2_766 ?
O8 Cs1 O8 98.30(7) 1_455 2_766 ?
O13 Cs1 O3 82.44(8) 1_455 . ?
O7 Cs1 O3 68.40(8) . . ?
O20 Cs1 O3 73.86(8) 2_666 . ?
O20 Cs1 O3 148.13(8) . . ?
O6 Cs1 O3 124.34(9) 2_776 . ?
O5 Cs1 O3 58.26(8) . . ?
O8 Cs1 O3 81.05(7) 1_455 . ?
O8 Cs1 O3 133.38(8) 2_766 . ?
O13 Cs1 C8 49.37(8) 1_455 1_455 ?
O7 Cs1 C8 140.37(8) . 1_455 ?
O20 Cs1 C8 74.40(8) 2_666 1_455 ?
O20 Cs1 C8 70.37(8) . 1_455 ?
O6 Cs1 C8 135.85(9) 2_776 1_455 ?
O5 Cs1 C8 114.91(8) . 1_455 ?
O8 Cs1 C8 16.70(7) 1_455 1_455 ?
O8 Cs1 C8 112.30(8) 2_766 1_455 ?
O3 Cs1 C8 78.32(8) . 1_455 ?
O13 Cs1 C21 61.45(9) 1_455 . ?
O7 Cs1 C21 157.17(9) . . ?
O20 Cs1 C21 99.06(9) 2_666 . ?
O20 Cs1 C21 20.70(8) . . ?
O6 Cs1 C21 89.53(10) 2_776 . ?
O5 Cs1 C21 130.99(8) . . ?
O8 Cs1 C21 57.13(9) 1_455 . ?
O8 Cs1 C21 78.96(8) 2_766 . ?
O3 Cs1 C21 132.39(9) . . ?
C8 Cs1 C21 54.95(10) 1_455 . ?
O13 Cs1 C21 142.26(9) 1_455 2_666 ?
O7 Cs1 C21 58.20(9) . 2_666 ?
O20 Cs1 C21 20.50(9) 2_666 2_666 ?
O20 Cs1 C21 98.71(9) . 2_666 ?
O6 Cs1 C21 124.83(10) 2_776 2_666 ?
O5 Cs1 C21 117.10(8) . 2_666 ?
O8 Cs1 C21 79.35(9) 1_455 2_666 ?
O8 Cs1 C21 56.66(9) 2_766 2_666 ?
O3 Cs1 C21 77.80(9) . 2_666 ?
C8 Cs1 C21 94.90(9) 1_455 2_666 ?
C21 Cs1 C21 111.70(7) . 2_666 ?
O30 Cs2 O10 66.83(10) . 2_765 ?
O30 Cs2 O4 81.28(9) . 2_775 ?
O10 Cs2 O4 72.14(8) 2_765 2_775 ?
O30 Cs2 O1 128.80(10) . 2_775 ?
O10 Cs2 O1 133.46(9) 2_765 2_775 ?
O4 Cs2 O1 68.90(8) 2_775 2_775 ?
O30 Cs2 O2 76.74(10) . . ?
O10 Cs2 O2 80.48(8) 2_765 . ?
O4 Cs2 O2 149.98(8) 2_775 . ?
O1 Cs2 O2 141.12(8) 2_775 . ?
O30 Cs2 O12 108.39(9) . . ?
O10 Cs2 O12 155.34(8) 2_765 . ?
O4 Cs2 O12 132.20(7) 2_775 . ?
O1 Cs2 O12 69.34(8) 2_775 . ?
O2 Cs2 O12 74.92(7) . . ?
O30 Cs2 O9 125.36(9) . 2_765 ?
O10 Cs2 O9 65.06(8) 2_765 2_765 ?
O4 Cs2 O9 60.67(8) 2_775 2_765 ?
O1 Cs2 O9 74.11(8) 2_775 2_765 ?
O2 Cs2 O9 118.07(8) . 2_765 ?
O12 Cs2 O9 126.11(7) . 2_765 ?
O30 Cs2 O12 69.61(10) . 2_775 ?
O10 Cs2 O12 122.52(8) 2_765 2_775 ?
O4 Cs2 O12 65.77(8) 2_775 2_775 ?
O1 Cs2 O12 60.52(7) 2_775 2_775 ?
O2 Cs2 O12 123.07(8) . 2_775 ?
O12 Cs2 O12 74.07(8) . 2_775 ?
O9 Cs2 O12 118.82(7) 2_765 2_775 ?
O30 Cs2 O2 118.19(10) . 2_765 ?
O10 Cs2 O2 64.59(8) 2_765 2_765 ?
O4 Cs2 O2 115.96(8) 2_775 2_765 ?
O1 Cs2 O2 112.18(8) 2_775 2_765 ?
O2 Cs2 O2 59.81(9) . 2_765 ?
O12 Cs2 O2 100.60(7) . 2_765 ?
O9 Cs2 O2 59.21(7) 2_765 2_765 ?
O12 Cs2 O2 171.96(7) 2_775 2_765 ?
O30 Cs2 C2 75.07(10) . . ?
O10 Cs2 C2 96.10(9) 2_765 . ?
O4 Cs2 C2 156.24(8) 2_775 . ?
O1 Cs2 C2 129.04(9) 2_775 . ?
O2 Cs2 C2 17.85(8) . . ?
O12 Cs2 C2 59.93(8) . . ?
O9 Cs2 C2 133.76(8) 2_765 . ?
O12 Cs2 C2 107.00(8) 2_775 . ?
O2 Cs2 C2 74.55(9) 2_765 . ?
O30 Cs2 C31 20.20(12) . . ?
O10 Cs2 C31 58.06(12) 2_765 . ?
O4 Cs2 C31 61.78(11) 2_775 . ?
O1 Cs2 C31 119.23(12) 2_775 . ?
O2 Cs2 C31 93.43(12) . . ?
O12 Cs2 C31 124.62(12) . . ?
O9 Cs2 C31 107.38(11) 2_765 . ?
O12 Cs2 C31 68.07(12) 2_775 . ?
O2 Cs2 C31 119.89(12) 2_765 . ?
C2 Cs2 C31 94.46(12) . . ?
O30 Cs2 C12 105.17(9) . . ?
O10 Cs2 C12 140.52(8) 2_765 . ?
O4 Cs2 C12 146.97(8) 2_775 . ?
O1 Cs2 C12 82.88(8) 2_775 . ?
O2 Cs2 C12 60.29(8) . . ?
O12 Cs2 C12 14.86(7) . . ?
O9 Cs2 C12 128.38(8) 2_765 . ?
O12 Cs2 C12 85.82(8) 2_775 . ?
O2 Cs2 C12 89.95(8) 2_765 . ?
C2 Cs2 C12 46.16(8) . . ?
C31 Cs2 C12 124.15(11) . . ?
C24 O20 C21 108.4(3) . . ?
C24 O20 Cs1 120.7(3) . 2_666 ?
C21 O20 Cs1 110.7(2) . 2_666 ?
C24 O20 Cs1 117.7(3) . . ?
C21 O20 Cs1 109.8(2) . . ?
Cs1 O20 Cs1 88.24(7) 2_666 . ?
O20 C21 C22 106.4(4) . . ?
O20 C21 Cs1 49.52(19) . . ?
C22 C21 Cs1 146.4(3) . . ?
O20 C21 Cs1 48.81(19) . 2_666 ?
C22 C21 Cs1 116.6(3) . 2_666 ?
Cs1 C21 Cs1 68.30(7) . 2_666 ?
O20 C21 H21A 110.4 . . ?
C22 C21 H21A 110.4 . . ?
Cs1 C21 H21A 101.0 . . ?
Cs1 C21 H21A 62.2 2_666 . ?
O20 C21 H21B 110.4 . . ?
C22 C21 H21B 110.4 . . ?
Cs1 C21 H21B 68.2 . . ?
Cs1 C21 H21B 132.2 2_666 . ?
H21A C21 H21B 108.6 . . ?
C21 C22 C23 103.0(4) . . ?
C21 C22 H22A 111.2 . . ?
C23 C22 H22A 111.2 . . ?
C21 C22 H22B 111.2 . . ?
C23 C22 H22B 111.2 . . ?
H22A C22 H22B 109.1 . . ?
C24 C23 C22 106.8(4) . . ?
C24 C23 H23A 110.4 . . ?
C22 C23 H23A 110.4 . . ?
C24 C23 H23B 110.4 . . ?
C22 C23 H23B 110.4 . . ?
H23A C23 H23B 108.6 . . ?
O20 C24 C23 108.3(4) . . ?
O20 C24 H24A 110.0 . . ?
C23 C24 H24A 110.0 . . ?
O20 C24 H24B 110.0 . . ?
C23 C24 H24B 110.0 . . ?
H24A C24 H24B 108.4 . . ?
C34 O30 C31 107.8(4) . . ?
C34 O30 Cs2 136.6(3) . . ?
C31 O30 Cs2 113.3(3) . . ?
O30 C31 C32 108.7(5) . . ?
O30 C31 Cs2 46.5(2) . . ?
C32 C31 Cs2 152.2(5) . . ?
O30 C31 H31A 109.9 . . ?
C32 C31 H31A 109.9 . . ?
Cs2 C31 H31A 93.1 . . ?
O30 C31 H31B 109.9 . . ?
C32 C31 H31B 109.9 . . ?
Cs2 C31 H31B 75.5 . . ?
H31A C31 H31B 108.3 . . ?
C31 C32 C33 105.0(5) . . ?
C31 C32 H32A 110.7 . . ?
C33 C32 H32A 110.7 . . ?
C31 C32 H32B 110.7 . . ?
C33 C32 H32B 110.7 . . ?
H32A C32 H32B 108.8 . . ?
C34 C33 C32 106.0(6) . . ?
C34 C33 H33A 110.5 . . ?
C32 C33 H33A 110.5 . . ?
C34 C33 H33B 110.5 . . ?
C32 C33 H33B 110.5 . . ?
H33A C33 H33B 108.7 . . ?
O30 C34 C33 108.4(5) . . ?
O30 C34 H34A 110.0 . . ?
C33 C34 H34A 110.0 . . ?
O30 C34 H34B 110.0 . . ?
C33 C34 H34B 110.0 . . ?
H34A C34 H34B 108.4 . . ?

loop_
_geom_bond_atom_site_label_1
_geom_bond_atom_site_label_2
_geom_bond_distance
_geom_bond_site_symmetry_2
_geom_bond_publ_flag
Fe1 C2 1.758(4) . ?
Fe1 C1 1.781(4) . ?
Fe1 C3 1.788(4) . ?
Fe1 Fe3 2.5958(8) . ?
Fe1 Fe2 2.6008(8) . ?
Fe1 Fe4 2.6079(8) . ?
Fe2 C4 1.764(4) . ?
Fe2 C6 1.766(5) . ?
Fe2 C5 1.782(4) . ?
Fe2 C13 2.006(4) . ?
Fe2 Fe4 2.5431(8) . ?
Fe2 Fe3 2.5596(8) . ?
Fe3 C7 1.756(4) . ?
Fe3 C8 1.764(4) . ?
Fe3 C9 1.780(4) . ?
Fe3 C13 2.117(4) . ?
Fe3 Fe4 2.5404(8) . ?
Fe4 C10 1.762(4) . ?
Fe4 C12 1.764(4) . ?
Fe4 C11 1.774(4) . ?
Fe4 C13 2.002(4) . ?
C1 O1 1.152(5) . ?
C2 O2 1.166(5) . ?
C2 Cs2 3.670(4) . ?
C3 O3 1.147(5) . ?
C4 O4 1.162(5) . ?
C5 O5 1.160(5) . ?
C6 O6 1.143(5) . ?
C7 O7 1.169(5) . ?
C8 O8 1.150(5) . ?
C8 Cs1 3.802(4) 1_655 ?
C9 O9 1.153(5) . ?
C10 O10 1.165(5) . ?
C11 O11 1.150(5) . ?
C12 O12 1.167(5) . ?
C12 Cs2 3.917(4) . ?
C13 O13 1.197(5) . ?
O1 Cs2 3.170(3) 2_775 ?
O2 Cs2 3.189(3) . ?
O2 Cs2 3.315(3) 2_765 ?
O3 Cs1 3.433(3) . ?
O4 Cs2 3.148(3) 2_775 ?
O5 Cs1 3.183(3) . ?
O6 Cs1 3.131(3) 2_776 ?
O7 Cs1 3.087(3) . ?
O8 Cs1 3.284(3) 1_655 ?
O8 Cs1 3.333(3) 2_766 ?
O9 Cs2 3.231(3) 2_765 ?
O10 Cs2 3.069(3) 2_765 ?
O12 Cs2 3.193(3) . ?
O12 Cs2 3.236(3) 2_775 ?
O13 Cs1 2.960(3) 1_655 ?
Cs1 O13 2.960(3) 1_455 ?
Cs1 O20 3.106(3) 2_666 ?
Cs1 O20 3.111(3) . ?
Cs1 O6 3.131(3) 2_776 ?
Cs1 O8 3.284(3) 1_455 ?
Cs1 O8 3.333(3) 2_766 ?
Cs1 C8 3.802(4) 1_455 ?
Cs1 C21 3.849(4) . ?
Cs1 C21 3.862(4) 2_666 ?
Cs2 O30 2.998(3) . ?
Cs2 O10 3.069(3) 2_765 ?
Cs2 O4 3.148(3) 2_775 ?
Cs2 O1 3.170(3) 2_775 ?
Cs2 O9 3.231(3) 2_765 ?
Cs2 O12 3.236(3) 2_775 ?
Cs2 O2 3.315(3) 2_765 ?
Cs2 C31 3.797(6) . ?
O20 C24 1.434(6) . ?
O20 C21 1.446(5) . ?
O20 Cs1 3.106(3) 2_666 ?
C21 C22 1.496(6) . ?
C21 Cs1 3.862(4) 2_666 ?
C21 H21A 0.9900 . ?
C21 H21B 0.9900 . ?
C22 C23 1.518(7) . ?
C22 H22A 0.9900 . ?
C22 H22B 0.9900 . ?
C23 C24 1.458(7) . ?
C23 H23A 0.9900 . ?
C23 H23B 0.9900 . ?
C24 H24A 0.9900 . ?
C24 H24B 0.9900 . ?
O30 C34 1.413(7) . ?
O30 C31 1.428(7) . ?
C31 C32 1.451(8) . ?
C31 H31A 0.9900 . ?
C31 H31B 0.9900 . ?
C32 C33 1.473(9) . ?
C32 H32A 0.9900 . ?
C32 H32B 0.9900 . ?
C33 C34 1.439(8) . ?
C33 H33A 0.9900 . ?
C33 H33B 0.9900 . ?
C34 H34A 0.9900 . ?
C34 H34B 0.9900 . ?

loop_
_geom_torsion_atom_site_label_1
_geom_torsion_atom_site_label_2
_geom_torsion_atom_site_label_3
_geom_torsion_atom_site_label_4
_geom_torsion
_geom_torsion_site_symmetry_1
_geom_torsion_site_symmetry_2
_geom_torsion_site_symmetry_3
_geom_torsion_site_symmetry_4
_geom_torsion_publ_flag
C2 Fe1 Fe2 C4 84.0(3) . . . . ?
C1 Fe1 Fe2 C4 -33.35(18) . . . . ?
C3 Fe1 Fe2 C4 -132.94(19) . . . . ?
Fe3 Fe1 Fe2 C4 142.21(13) . . . . ?
Fe4 Fe1 Fe2 C4 72.56(13) . . . . ?
C2 Fe1 Fe2 C6 -137.3(5) . . . . ?
C1 Fe1 Fe2 C6 105.4(5) . . . . ?
C3 Fe1 Fe2 C6 5.8(5) . . . . ?
Fe3 Fe1 Fe2 C6 -79.0(5) . . . . ?
Fe4 Fe1 Fe2 C6 -148.7(5) . . . . ?
C2 Fe1 Fe2 C5 -175.3(3) . . . . ?
C1 Fe1 Fe2 C5 67.34(18) . . . . ?
C3 Fe1 Fe2 C5 -32.25(19) . . . . ?
Fe3 Fe1 Fe2 C5 -117.09(14) . . . . ?
Fe4 Fe1 Fe2 C5 173.25(14) . . . . ?
C2 Fe1 Fe2 C13 -21.2(3) . . . . ?
C1 Fe1 Fe2 C13 -138.55(17) . . . . ?
C3 Fe1 Fe2 C13 121.85(18) . . . . ?
Fe3 Fe1 Fe2 C13 37.01(12) . . . . ?
Fe4 Fe1 Fe2 C13 -32.65(12) . . . . ?
C2 Fe1 Fe2 Fe4 11.4(3) . . . . ?
C1 Fe1 Fe2 Fe4 -105.90(13) . . . . ?
C3 Fe1 Fe2 Fe4 154.50(14) . . . . ?
Fe3 Fe1 Fe2 Fe4 69.66(2) . . . . ?
C2 Fe1 Fe2 Fe3 -58.2(3) . . . . ?
C1 Fe1 Fe2 Fe3 -175.56(13) . . . . ?
C3 Fe1 Fe2 Fe3 84.84(13) . . . . ?
Fe4 Fe1 Fe2 Fe3 -69.66(2) . . . . ?
C4 Fe2 Fe3 C7 -168.0(2) . . . . ?
C6 Fe2 Fe3 C7 57.6(2) . . . . ?
C5 Fe2 Fe3 C7 -43.25(19) . . . . ?
C13 Fe2 Fe3 C7 122.7(2) . . . . ?
Fe4 Fe2 Fe3 C7 -176.26(13) . . . . ?
Fe1 Fe2 Fe3 C7 -104.66(13) . . . . ?
C4 Fe2 Fe3 C8 107.2(3) . . . . ?
C6 Fe2 Fe3 C8 -27.2(2) . . . . ?
C5 Fe2 Fe3 C8 -128.0(2) . . . . ?
C13 Fe2 Fe3 C8 37.9(2) . . . . ?
Fe4 Fe2 Fe3 C8 98.94(17) . . . . ?
Fe1 Fe2 Fe3 C8 170.54(17) . . . . ?
C4 Fe2 Fe3 C9 -76.8(3) . . . . ?
C6 Fe2 Fe3 C9 148.8(2) . . . . ?
C5 Fe2 Fe3 C9 48.0(2) . . . . ?
C13 Fe2 Fe3 C9 -146.1(2) . . . . ?
Fe4 Fe2 Fe3 C9 -85.02(19) . . . . ?
Fe1 Fe2 Fe3 C9 -13.42(19) . . . . ?
C4 Fe2 Fe3 C13 69.3(2) . . . . ?
C6 Fe2 Fe3 C13 -65.1(2) . . . . ?
C5 Fe2 Fe3 C13 -165.9(2) . . . . ?
Fe4 Fe2 Fe3 C13 61.06(15) . . . . ?
Fe1 Fe2 Fe3 C13 132.66(15) . . . . ?
C4 Fe2 Fe3 Fe4 8.22(19) . . . . ?
C6 Fe2 Fe3 Fe4 -126.18(16) . . . . ?
C5 Fe2 Fe3 Fe4 133.01(14) . . . . ?
C13 Fe2 Fe3 Fe4 -61.06(15) . . . . ?
Fe1 Fe2 Fe3 Fe4 71.60(3) . . . . ?
C4 Fe2 Fe3 Fe1 -63.39(19) . . . . ?
C6 Fe2 Fe3 Fe1 162.22(16) . . . . ?
C5 Fe2 Fe3 Fe1 61.41(14) . . . . ?
C13 Fe2 Fe3 Fe1 -132.66(15) . . . . ?
Fe4 Fe2 Fe3 Fe1 -71.60(3) . . . . ?
C2 Fe1 Fe3 C7 -136.83(18) . . . . ?
C1 Fe1 Fe3 C7 78.6(3) . . . . ?
C3 Fe1 Fe3 C7 -38.89(19) . . . . ?
Fe2 Fe1 Fe3 C7 68.59(13) . . . . ?
Fe4 Fe1 Fe3 C7 138.26(13) . . . . ?
C2 Fe1 Fe3 C8 11.8(6) . . . . ?
C1 Fe1 Fe3 C8 -132.8(7) . . . . ?
C3 Fe1 Fe3 C8 109.7(6) . . . . ?
Fe2 Fe1 Fe3 C8 -142.8(6) . . . . ?
Fe4 Fe1 Fe3 C8 -73.1(6) . . . . ?
C2 Fe1 Fe3 C9 -34.75(18) . . . . ?
C1 Fe1 Fe3 C9 -179.4(3) . . . . ?
C3 Fe1 Fe3 C9 63.18(18) . . . . ?
Fe2 Fe1 Fe3 C9 170.67(13) . . . . ?
Fe4 Fe1 Fe3 C9 -119.66(13) . . . . ?
C2 Fe1 Fe3 C13 120.12(17) . . . . ?
C1 Fe1 Fe3 C13 -24.5(3) . . . . ?
C3 Fe1 Fe3 C13 -141.95(18) . . . . ?
Fe2 Fe1 Fe3 C13 -34.46(12) . . . . ?
Fe4 Fe1 Fe3 C13 35.21(12) . . . . ?
C2 Fe1 Fe3 Fe4 84.91(13) . . . . ?
C1 Fe1 Fe3 Fe4 -59.7(3) . . . . ?
C3 Fe1 Fe3 Fe4 -177.15(13) . . . . ?
Fe2 Fe1 Fe3 Fe4 -69.67(2) . . . . ?
C2 Fe1 Fe3 Fe2 154.58(13) . . . . ?
C1 Fe1 Fe3 Fe2 10.0(3) . . . . ?
C3 Fe1 Fe3 Fe2 -107.49(13) . . . . ?
Fe4 Fe1 Fe3 Fe2 69.67(2) . . . . ?
C7 Fe3 Fe4 C10 -169.6(2) . . . . ?
C8 Fe3 Fe4 C10 63.5(2) . . . . ?
C9 Fe3 Fe4 C10 -40.21(19) . . . . ?
C13 Fe3 Fe4 C10 124.8(2) . . . . ?
Fe2 Fe3 Fe4 C10 -174.49(14) . . . . ?
Fe1 Fe3 Fe4 C10 -103.59(14) . . . . ?
C7 Fe3 Fe4 C12 -77.1(3) . . . . ?
C8 Fe3 Fe4 C12 156.0(2) . . . . ?
C9 Fe3 Fe4 C12 52.2(2) . . . . ?
C13 Fe3 Fe4 C12 -142.8(2) . . . . ?
Fe2 Fe3 Fe4 C12 -82.04(18) . . . . ?
Fe1 Fe3 Fe4 C12 -11.14(18) . . . . ?
C7 Fe3 Fe4 C11 108.9(3) . . . . ?
C8 Fe3 Fe4 C11 -18.1(2) . . . . ?
C9 Fe3 Fe4 C11 -121.8(2) . . . . ?
C13 Fe3 Fe4 C11 43.2(2) . . . . ?
Fe2 Fe3 Fe4 C11 103.92(18) . . . . ?
Fe1 Fe3 Fe4 C11 174.82(18) . . . . ?
C7 Fe3 Fe4 C13 65.7(2) . . . . ?
C8 Fe3 Fe4 C13 -61.2(2) . . . . ?
C9 Fe3 Fe4 C13 -164.97(19) . . . . ?
Fe2 Fe3 Fe4 C13 60.76(14) . . . . ?
Fe1 Fe3 Fe4 C13 131.66(14) . . . . ?
C7 Fe3 Fe4 Fe2 4.94(18) . . . . ?
C8 Fe3 Fe4 Fe2 -122.00(15) . . . . ?
C9 Fe3 Fe4 Fe2 134.28(13) . . . . ?
C13 Fe3 Fe4 Fe2 -60.76(14) . . . . ?
Fe1 Fe3 Fe4 Fe2 70.90(2) . . . . ?
C7 Fe3 Fe4 Fe1 -65.96(18) . . . . ?
C8 Fe3 Fe4 Fe1 167.10(15) . . . . ?
C9 Fe3 Fe4 Fe1 63.38(13) . . . . ?
C13 Fe3 Fe4 Fe1 -131.66(14) . . . . ?
Fe2 Fe3 Fe4 Fe1 -70.90(2) . . . . ?
C4 Fe2 Fe4 C10 -167.1(2) . . . . ?
C6 Fe2 Fe4 C10 105.0(3) . . . . ?
C5 Fe2 Fe4 C10 -72.6(3) . . . . ?
C13 Fe2 Fe4 C10 73.0(2) . . . . ?
Fe3 Fe2 Fe4 C10 7.14(19) . . . . ?
Fe1 Fe2 Fe4 C10 -63.60(19) . . . . ?
C4 Fe2 Fe4 C12 -39.98(18) . . . . ?
C6 Fe2 Fe4 C12 -127.9(2) . . . . ?
C5 Fe2 Fe4 C12 54.6(2) . . . . ?
C13 Fe2 Fe4 C12 -159.8(2) . . . . ?
Fe3 Fe2 Fe4 C12 134.30(13) . . . . ?
Fe1 Fe2 Fe4 C12 63.56(13) . . . . ?
C4 Fe2 Fe4 C11 63.3(2) . . . . ?
C6 Fe2 Fe4 C11 -24.6(2) . . . . ?
C5 Fe2 Fe4 C11 157.9(2) . . . . ?
C13 Fe2 Fe4 C11 -56.5(2) . . . . ?
Fe3 Fe2 Fe4 C11 -122.40(16) . . . . ?
Fe1 Fe2 Fe4 C11 166.86(16) . . . . ?
C4 Fe2 Fe4 C13 119.9(2) . . . . ?
C6 Fe2 Fe4 C13 32.0(2) . . . . ?
C5 Fe2 Fe4 C13 -145.6(2) . . . . ?
Fe3 Fe2 Fe4 C13 -65.85(15) . . . . ?
Fe1 Fe2 Fe4 C13 -136.60(15) . . . . ?
C4 Fe2 Fe4 Fe3 -174.27(13) . . . . ?
C6 Fe2 Fe4 Fe3 97.82(18) . . . . ?
C5 Fe2 Fe4 Fe3 -79.72(18) . . . . ?
C13 Fe2 Fe4 Fe3 65.85(15) . . . . ?
Fe1 Fe2 Fe4 Fe3 -70.74(2) . . . . ?
C4 Fe2 Fe4 Fe1 -103.53(13) . . . . ?
C6 Fe2 Fe4 Fe1 168.56(18) . . . . ?
C5 Fe2 Fe4 Fe1 -8.98(18) . . . . ?
C13 Fe2 Fe4 Fe1 136.60(15) . . . . ?
Fe3 Fe2 Fe4 Fe1 70.74(2) . . . . ?
C2 Fe1 Fe4 C10 -35.69(19) . . . . ?
C1 Fe1 Fe4 C10 -135.5(2) . . . . ?
C3 Fe1 Fe4 C10 74.3(3) . . . . ?
Fe3 Fe1 Fe4 C10 68.08(15) . . . . ?
Fe2 Fe1 Fe4 C10 138.71(15) . . . . ?
C2 Fe1 Fe4 C12 68.26(18) . . . . ?
C1 Fe1 Fe4 C12 -31.52(19) . . . . ?
C3 Fe1 Fe4 C12 178.3(3) . . . . ?
Fe3 Fe1 Fe4 C12 172.04(13) . . . . ?
Fe2 Fe1 Fe4 C12 -117.34(13) . . . . ?
C2 Fe1 Fe4 C11 96.4(7) . . . . ?
C1 Fe1 Fe4 C11 -3.4(7) . . . . ?
C3 Fe1 Fe4 C11 -153.6(8) . . . . ?
Fe3 Fe1 Fe4 C11 -159.8(7) . . . . ?
Fe2 Fe1 Fe4 C11 -89.2(7) . . . . ?
C2 Fe1 Fe4 C13 -141.69(17) . . . . ?
C1 Fe1 Fe4 C13 118.53(19) . . . . ?
C3 Fe1 Fe4 C13 -31.7(3) . . . . ?
Fe3 Fe1 Fe4 C13 -37.91(12) . . . . ?
Fe2 Fe1 Fe4 C13 32.71(12) . . . . ?
C2 Fe1 Fe4 Fe3 -103.78(13) . . . . ?
C1 Fe1 Fe4 Fe3 156.44(15) . . . . ?
C3 Fe1 Fe4 Fe3 6.2(3) . . . . ?
Fe2 Fe1 Fe4 Fe3 70.62(3) . . . . ?
C2 Fe1 Fe4 Fe2 -174.40(13) . . . . ?
C1 Fe1 Fe4 Fe2 85.82(15) . . . . ?
C3 Fe1 Fe4 Fe2 -64.4(3) . . . . ?
Fe3 Fe1 Fe4 Fe2 -70.62(3) . . . . ?
C2 Fe1 C1 O1 -24(20) . . . . ?
C3 Fe1 C1 O1 -122(20) . . . . ?
Fe3 Fe1 C1 O1 122(20) . . . . ?
Fe2 Fe1 C1 O1 130(20) . . . . ?
Fe4 Fe1 C1 O1 72(20) . . . . ?
C1 Fe1 C2 O2 -40(34) . . . . ?
C3 Fe1 C2 O2 59(34) . . . . ?
Fe3 Fe1 C2 O2 155(34) . . . . ?
Fe2 Fe1 C2 O2 -157(34) . . . . ?
Fe4 Fe1 C2 O2 -147(34) . . . . ?
C1 Fe1 C2 Cs2 25.9(2) . . . . ?
C3 Fe1 C2 Cs2 124.74(19) . . . . ?
Fe3 Fe1 C2 Cs2 -138.97(13) . . . . ?
Fe2 Fe1 C2 Cs2 -90.5(3) . . . . ?
Fe4 Fe1 C2 Cs2 -80.80(16) . . . . ?
C2 Fe1 C3 O3 -32(13) . . . . ?
C1 Fe1 C3 O3 68(13) . . . . ?
Fe3 Fe1 C3 O3 -136(13) . . . . ?
Fe2 Fe1 C3 O3 165(13) . . . . ?
Fe4 Fe1 C3 O3 -141(12) . . . . ?
C6 Fe2 C4 O4 -44(3) . . . . ?
C5 Fe2 C4 O4 52(3) . . . . ?
C13 Fe2 C4 O4 -132(3) . . . . ?
Fe4 Fe2 C4 O4 -176(3) . . . . ?
Fe3 Fe2 C4 O4 177(3) . . . . ?
Fe1 Fe2 C4 O4 126(3) . . . . ?
C4 Fe2 C5 O5 -93(2) . . . . ?
C6 Fe2 C5 O5 5(2) . . . . ?
C13 Fe2 C5 O5 95(2) . . . . ?
Fe4 Fe2 C5 O5 -177(2) . . . . ?
Fe3 Fe2 C5 O5 122(2) . . . . ?
Fe1 Fe2 C5 O5 175(2) . . . . ?
C4 Fe2 C6 O6 38(13) . . . . ?
C5 Fe2 C6 O6 -64(13) . . . . ?
C13 Fe2 C6 O6 142(13) . . . . ?
Fe4 Fe2 C6 O6 118(12) . . . . ?
Fe3 Fe2 C6 O6 -171(12) . . . . ?
Fe1 Fe2 C6 O6 -100(12) . . . . ?
C8 Fe3 C7 O7 -42(2) . . . . ?
C9 Fe3 C7 O7 53(2) . . . . ?
C13 Fe3 C7 O7 -130(2) . . . . ?
Fe4 Fe3 C7 O7 -176(2) . . . . ?
Fe2 Fe3 C7 O7 -171(2) . . . . ?
Fe1 Fe3 C7 O7 131(2) . . . . ?
C7 Fe3 C8 O8 25(10) . . . . ?
C9 Fe3 C8 O8 -78(10) . . . . ?
C13 Fe3 C8 O8 127(10) . . . . ?
Fe4 Fe3 C8 O8 169(10) . . . . ?
Fe2 Fe3 C8 O8 99(10) . . . . ?
Fe1 Fe3 C8 O8 -124(9) . . . . ?
C7 Fe3 C8 Cs1 -102.5(2) . . . 1_655 ?
C9 Fe3 C8 Cs1 154.2(2) . . . 1_655 ?
C13 Fe3 C8 Cs1 -0.5(2) . . . 1_655 ?
Fe4 Fe3 C8 Cs1 41.7(2) . . . 1_655 ?
Fe2 Fe3 C8 Cs1 -28.5(3) . . . 1_655 ?
Fe1 Fe3 C8 Cs1 109.0(6) . . . 1_655 ?
C7 Fe3 C9 O9 -96(3) . . . . ?
C8 Fe3 C9 O9 1(3) . . . . ?
C13 Fe3 C9 O9 92(3) . . . . ?
Fe4 Fe3 C9 O9 119(3) . . . . ?
Fe2 Fe3 C9 O9 -175(3) . . . . ?
Fe1 Fe3 C9 O9 173(3) . . . . ?
C12 Fe4 C10 O10 48(2) . . . . ?
C11 Fe4 C10 O10 -47(2) . . . . ?
C13 Fe4 C10 O10 -134(2) . . . . ?
Fe3 Fe4 C10 O10 -178(2) . . . . ?
Fe2 Fe4 C10 O10 175.8(19) . . . . ?
Fe1 Fe4 C10 O10 124(2) . . . . ?
C10 Fe4 C11 O11 15(6) . . . . ?
C12 Fe4 C11 O11 -89(6) . . . . ?
C13 Fe4 C11 O11 120(6) . . . . ?
Fe3 Fe4 C11 O11 87(6) . . . . ?
Fe2 Fe4 C11 O11 161(6) . . . . ?
Fe1 Fe4 C11 O11 -117(6) . . . . ?
C10 Fe4 C12 O12 -80(3) . . . . ?
C11 Fe4 C12 O12 17(3) . . . . ?
C13 Fe4 C12 O12 105(3) . . . . ?
Fe3 Fe4 C12 O12 -159(3) . . . . ?
Fe2 Fe4 C12 O12 138(3) . . . . ?
Fe1 Fe4 C12 O12 -169(3) . . . . ?
C10 Fe4 C12 Cs2 26.1(3) . . . . ?
C11 Fe4 C12 Cs2 122.3(3) . . . . ?
C13 Fe4 C12 Cs2 -149.5(3) . . . . ?
Fe3 Fe4 C12 Cs2 -53.2(3) . . . . ?
Fe2 Fe4 C12 Cs2 -116.7(2) . . . . ?
Fe1 Fe4 C12 Cs2 -63.2(2) . . . . ?
C10 Fe4 C13 O13 80.9(5) . . . . ?
C12 Fe4 C13 O13 -103.6(5) . . . . ?
C11 Fe4 C13 O13 -13.2(5) . . . . ?
Fe3 Fe4 C13 O13 135.1(5) . . . . ?
Fe2 Fe4 C13 O13 -146.0(5) . . . . ?
Fe1 Fe4 C13 O13 176.5(4) . . . . ?
C10 Fe4 C13 Fe2 -133.17(16) . . . . ?
C12 Fe4 C13 Fe2 42.4(4) . . . . ?
C11 Fe4 C13 Fe2 132.71(17) . . . . ?
Fe3 Fe4 C13 Fe2 -78.89(11) . . . . ?
Fe1 Fe4 C13 Fe2 -37.50(11) . . . . ?
C10 Fe4 C13 Fe3 -54.27(17) . . . . ?
C12 Fe4 C13 Fe3 121.3(3) . . . . ?
C11 Fe4 C13 Fe3 -148.40(16) . . . . ?
Fe2 Fe4 C13 Fe3 78.89(11) . . . . ?
Fe1 Fe4 C13 Fe3 41.39(10) . . . . ?
C4 Fe2 C13 O13 85.9(5) . . . . ?
C6 Fe2 C13 O13 -10.4(4) . . . . ?
C5 Fe2 C13 O13 -102.5(5) . . . . ?
Fe4 Fe2 C13 O13 146.7(5) . . . . ?
Fe3 Fe2 C13 O13 -135.2(5) . . . . ?
Fe1 Fe2 C13 O13 -175.7(4) . . . . ?
C4 Fe2 C13 Fe4 -60.73(18) . . . . ?
C6 Fe2 C13 Fe4 -157.02(17) . . . . ?
C5 Fe2 C13 Fe4 110.9(4) . . . . ?
Fe3 Fe2 C13 Fe4 78.19(12) . . . . ?
Fe1 Fe2 C13 Fe4 37.63(11) . . . . ?
C4 Fe2 C13 Fe3 -138.92(15) . . . . ?
C6 Fe2 C13 Fe3 124.80(17) . . . . ?
C5 Fe2 C13 Fe3 32.7(5) . . . . ?
Fe4 Fe2 C13 Fe3 -78.19(12) . . . . ?
Fe1 Fe2 C13 Fe3 -40.55(11) . . . . ?
C7 Fe3 C13 O13 83.0(4) . . . . ?
C8 Fe3 C13 O13 -12.6(4) . . . . ?
C9 Fe3 C13 O13 -104.4(5) . . . . ?
Fe4 Fe3 C13 O13 -139.7(5) . . . . ?
Fe2 Fe3 C13 O13 138.8(5) . . . . ?
Fe1 Fe3 C13 O13 179.1(4) . . . . ?
C7 Fe3 C13 Fe4 -137.30(15) . . . . ?
C8 Fe3 C13 Fe4 127.13(16) . . . . ?
C9 Fe3 C13 Fe4 35.3(4) . . . . ?
Fe2 Fe3 C13 Fe4 -81.52(12) . . . . ?
Fe1 Fe3 C13 Fe4 -41.25(10) . . . . ?
C7 Fe3 C13 Fe2 -55.78(17) . . . . ?
C8 Fe3 C13 Fe2 -151.35(17) . . . . ?
C9 Fe3 C13 Fe2 116.8(4) . . . . ?
Fe4 Fe3 C13 Fe2 81.52(12) . . . . ?
Fe1 Fe3 C13 Fe2 40.27(11) . . . . ?
Fe1 C1 O1 Cs2 -71(20) . . . 2_775 ?
Fe1 C2 O2 Cs2 66(34) . . . . ?
Fe1 C2 O2 Cs2 -151(34) . . . 2_765 ?
Cs2 C2 O2 Cs2 142.2(3) . . . 2_765 ?
Fe1 C3 O3 Cs1 -164(12) . . . . ?
Fe2 C4 O4 Cs2 -116(3) . . . 2_775 ?
Fe2 C5 O5 Cs1 -89(2) . . . . ?
Fe2 C6 O6 Cs1 -44(13) . . . 2_776 ?
Fe3 C7 O7 Cs1 -119(2) . . . . ?
Fe3 C8 O8 Cs1 -129(10) . . . 1_655 ?
Fe3 C8 O8 Cs1 -25(10) . . . 2_766 ?
Cs1 C8 O8 Cs1 103.4(5) 1_655 . . 2_766 ?
Fe3 C9 O9 Cs2 -89(3) . . . 2_765 ?
Fe4 C10 O10 Cs2 -117.1(19) . . . 2_765 ?
Fe4 C12 O12 Cs2 112(3) . . . . ?
Fe4 C12 O12 Cs2 -112(3) . . . 2_775 ?
Cs2 C12 O12 Cs2 135.8(3) . . . 2_775 ?
Fe4 C13 O13 Cs1 -86.0(6) . . . 1_655 ?
Fe2 C13 O13 Cs1 144.8(3) . . . 1_655 ?
Fe3 C13 O13 Cs1 29.6(7) . . . 1_655 ?
C7 O7 Cs1 O13 -25.9(4) . . . 1_455 ?
C7 O7 Cs1 O20 98.4(4) . . . 2_666 ?
C7 O7 Cs1 O20 176.0(3) . . . . ?
C7 O7 Cs1 O6 -111.2(4) . . . 2_776 ?
C7 O7 Cs1 O5 -43.5(4) . . . . ?
C7 O7 Cs1 O8 75.7(4) . . . 1_455 ?
C7 O7 Cs1 O8 166.9(4) . . . 2_766 ?
C7 O7 Cs1 O3 20.5(4) . . . . ?
C7 O7 Cs1 C8 55.5(4) . . . 1_455 ?
C7 O7 Cs1 C21 178.7(3) . . . . ?
C7 O7 Cs1 C21 109.2(4) . . . 2_666 ?
C5 O5 Cs1 O13 -160.0(4) . . . 1_455 ?
C5 O5 Cs1 O7 8.4(3) . . . . ?
C5 O5 Cs1 O20 -39.3(4) . . . 2_666 ?
C5 O5 Cs1 O20 142.7(3) . . . . ?
C5 O5 Cs1 O6 101.1(4) . . . 2_776 ?
C5 O5 Cs1 O8 -115.3(3) . . . 1_455 ?
C5 O5 Cs1 O8 51.0(4) . . . 2_766 ?
C5 O5 Cs1 O3 -70.9(3) . . . . ?
C5 O5 Cs1 C8 -127.6(3) . . . 1_455 ?
C5 O5 Cs1 C21 168.2(3) . . . . ?
C5 O5 Cs1 C21 -17.5(4) . . . 2_666 ?
C3 O3 Cs1 O13 111.8(3) . . . 1_455 ?
C3 O3 Cs1 O7 -40.1(3) . . . . ?
C3 O3 Cs1 O20 -121.3(3) . . . 2_666 ?
C3 O3 Cs1 O20 172.6(3) . . . . ?
C3 O3 Cs1 O6 23.5(3) . . . 2_776 ?
C3 O3 Cs1 O5 32.5(3) . . . . ?
C3 O3 Cs1 O8 178.5(3) . . . 1_455 ?
C3 O3 Cs1 O8 -88.5(3) . . . 2_766 ?
C3 O3 Cs1 C8 161.8(3) . . . 1_455 ?
C3 O3 Cs1 C21 151.1(3) . . . . ?
C3 O3 Cs1 C21 -100.5(3) . . . 2_666 ?
C2 O2 Cs2 O30 -82.4(3) . . . . ?
Cs2 O2 Cs2 O30 134.32(13) 2_765 . . . ?
C2 O2 Cs2 O10 -150.7(3) . . . 2_765 ?
Cs2 O2 Cs2 O10 66.06(11) 2_765 . . 2_765 ?
C2 O2 Cs2 O4 -126.4(3) . . . 2_775 ?
Cs2 O2 Cs2 O4 90.31(17) 2_765 . . 2_775 ?
C2 O2 Cs2 O1 54.7(3) . . . 2_775 ?
Cs2 O2 Cs2 O1 -88.52(15) 2_765 . . 2_775 ?
C2 O2 Cs2 O12 31.1(3) . . . . ?
Cs2 O2 Cs2 O12 -112.16(11) 2_765 . . . ?
C2 O2 Cs2 O9 154.3(3) . . . 2_765 ?
Cs2 O2 Cs2 O9 11.08(13) 2_765 . . 2_765 ?
C2 O2 Cs2 O12 -27.9(3) . . . 2_775 ?
Cs2 O2 Cs2 O12 -171.17(8) 2_765 . . 2_775 ?
C2 O2 Cs2 O2 143.2(3) . . . 2_765 ?
Cs2 O2 Cs2 O2 0.0 2_765 . . 2_765 ?
Cs2 O2 Cs2 C2 -143.2(3) 2_765 . . . ?
C2 O2 Cs2 C31 -93.9(3) . . . . ?
Cs2 O2 Cs2 C31 122.86(14) 2_765 . . . ?
C2 O2 Cs2 C12 33.9(3) . . . . ?
Cs2 O2 Cs2 C12 -109.31(12) 2_765 . . . ?
C12 O12 Cs2 O30 79.8(3) . . . . ?
Cs2 O12 Cs2 O30 -61.53(11) 2_775 . . . ?
C12 O12 Cs2 O10 5.4(4) . . . 2_765 ?
Cs2 O12 Cs2 O10 -135.89(16) 2_775 . . 2_765 ?
C12 O12 Cs2 O4 174.7(3) . . . 2_775 ?
Cs2 O12 Cs2 O4 33.39(13) 2_775 . . 2_775 ?
C12 O12 Cs2 O1 -154.7(3) . . . 2_775 ?
Cs2 O12 Cs2 O1 63.94(8) 2_775 . . 2_775 ?
C12 O12 Cs2 O2 9.7(3) . . . . ?
Cs2 O12 Cs2 O2 -131.66(10) 2_775 . . . ?
C12 O12 Cs2 O9 -104.3(3) . . . 2_765 ?
Cs2 O12 Cs2 O9 114.35(9) 2_775 . . 2_765 ?
C12 O12 Cs2 O12 141.3(3) . . . 2_775 ?
Cs2 O12 Cs2 O12 0.0 2_775 . . 2_775 ?
C12 O12 Cs2 O2 -44.9(3) . . . 2_765 ?
Cs2 O12 Cs2 O2 173.81(8) 2_775 . . 2_765 ?
C12 O12 Cs2 C2 20.2(3) . . . . ?
Cs2 O12 Cs2 C2 -121.12(11) 2_775 . . . ?
C12 O12 Cs2 C31 93.3(3) . . . . ?
Cs2 O12 Cs2 C31 -48.01(16) 2_775 . . . ?
Cs2 O12 Cs2 C12 -141.3(3) 2_775 . . . ?
O2 C2 Cs2 O30 93.1(3) . . . . ?
Fe1 C2 Cs2 O30 -86.2(2) . . . . ?
O2 C2 Cs2 O10 29.0(3) . . . 2_765 ?
Fe1 C2 Cs2 O10 -150.22(19) . . . 2_765 ?
O2 C2 Cs2 O4 87.5(3) . . . 2_775 ?
Fe1 C2 Cs2 O4 -91.7(3) . . . 2_775 ?
O2 C2 Cs2 O1 -138.7(3) . . . 2_775 ?
Fe1 C2 Cs2 O1 42.0(2) . . . 2_775 ?
Fe1 C2 Cs2 O2 -179.3(4) . . . . ?
O2 C2 Cs2 O12 -144.8(3) . . . . ?
Fe1 C2 Cs2 O12 35.92(17) . . . . ?
O2 C2 Cs2 O9 -32.0(3) . . . 2_765 ?
Fe1 C2 Cs2 O9 148.78(16) . . . 2_765 ?
O2 C2 Cs2 O12 155.8(3) . . . 2_775 ?
Fe1 C2 Cs2 O12 -23.5(2) . . . 2_775 ?
O2 C2 Cs2 O2 -32.5(3) . . . 2_765 ?
Fe1 C2 Cs2 O2 148.3(2) . . . 2_765 ?
O2 C2 Cs2 C31 87.3(3) . . . . ?
Fe1 C2 Cs2 C31 -91.9(2) . . . . ?
O2 C2 Cs2 C12 -137.8(3) . . . . ?
Fe1 C2 Cs2 C12 42.97(17) . . . . ?
O12 C12 Cs2 O30 -104.6(3) . . . . ?
Fe4 C12 Cs2 O30 84.1(3) . . . . ?
O12 C12 Cs2 O10 -176.4(3) . . . 2_765 ?
Fe4 C12 Cs2 O10 12.3(3) . . . 2_765 ?
O12 C12 Cs2 O4 -7.2(4) . . . 2_775 ?
Fe4 C12 Cs2 O4 -178.47(19) . . . 2_775 ?
O12 C12 Cs2 O1 23.7(3) . . . 2_775 ?
Fe4 C12 Cs2 O1 -147.5(3) . . . 2_775 ?
O12 C12 Cs2 O2 -169.2(3) . . . . ?
Fe4 C12 Cs2 O2 19.5(2) . . . . ?
Fe4 C12 Cs2 O12 -171.3(5) . . . . ?
O12 C12 Cs2 O9 86.9(3) . . . 2_765 ?
Fe4 C12 Cs2 O9 -84.3(3) . . . 2_765 ?
O12 C12 Cs2 O12 -37.0(3) . . . 2_775 ?
Fe4 C12 Cs2 O12 151.7(2) . . . 2_775 ?
O12 C12 Cs2 O2 136.1(3) . . . 2_765 ?
Fe4 C12 Cs2 O2 -35.2(2) . . . 2_765 ?
O12 C12 Cs2 C2 -155.5(3) . . . . ?
Fe4 C12 Cs2 C2 33.2(2) . . . . ?
O12 C12 Cs2 C31 -96.9(3) . . . . ?
Fe4 C12 Cs2 C31 91.8(3) . . . . ?
O13 Cs1 O20 C24 -113.5(3) 1_455 . . . ?
O7 Cs1 O20 C24 52.5(3) . . . . ?
O20 Cs1 O20 C24 124.1(3) 2_666 . . . ?
O6 Cs1 O20 C24 -19.7(3) 2_776 . . . ?
O5 Cs1 O20 C24 -57.5(3) . . . . ?
O8 Cs1 O20 C24 179.2(3) 1_455 . . . ?
O8 Cs1 O20 C24 63.0(3) 2_766 . . . ?
O3 Cs1 O20 C24 -174.4(3) . . . . ?
C8 Cs1 O20 C24 -163.2(3) 1_455 . . . ?
C21 Cs1 O20 C24 -124.5(4) . . . . ?
C21 Cs1 O20 C24 104.7(3) 2_666 . . . ?
O13 Cs1 O20 C21 11.1(3) 1_455 . . . ?
O7 Cs1 O20 C21 177.0(2) . . . . ?
O20 Cs1 O20 C21 -111.4(3) 2_666 . . . ?
O6 Cs1 O20 C21 104.8(3) 2_776 . . . ?
O5 Cs1 O20 C21 67.0(3) . . . . ?
O8 Cs1 O20 C21 -56.3(3) 1_455 . . . ?
O8 Cs1 O20 C21 -172.4(3) 2_766 . . . ?
O3 Cs1 O20 C21 -49.9(3) . . . . ?
C8 Cs1 O20 C21 -38.6(3) 1_455 . . . ?
C21 Cs1 O20 C21 -130.8(2) 2_666 . . . ?
O13 Cs1 O20 Cs1 122.45(8) 1_455 . . 2_666 ?
O7 Cs1 O20 Cs1 -71.56(12) . . . 2_666 ?
O20 Cs1 O20 Cs1 0.0 2_666 . . 2_666 ?
O6 Cs1 O20 Cs1 -143.78(9) 2_776 . . 2_666 ?
O5 Cs1 O20 Cs1 178.41(9) . . . 2_666 ?
O8 Cs1 O20 Cs1 55.14(7) 1_455 . . 2_666 ?
O8 Cs1 O20 Cs1 -61.06(8) 2_766 . . 2_666 ?
O3 Cs1 O20 Cs1 61.50(16) . . . 2_666 ?
C8 Cs1 O20 Cs1 72.75(8) 1_455 . . 2_666 ?
C21 Cs1 O20 Cs1 111.4(3) . . . 2_666 ?
C21 Cs1 O20 Cs1 -19.38(9) 2_666 . . 2_666 ?
C24 O20 C21 C22 -23.2(5) . . . . ?
Cs1 O20 C21 C22 111.3(3) 2_666 . . . ?
Cs1 O20 C21 C22 -152.9(3) . . . . ?
C24 O20 C21 Cs1 129.8(4) . . . . ?
Cs1 O20 C21 Cs1 -95.80(18) 2_666 . . . ?
C24 O20 C21 Cs1 -134.4(4) . . . 2_666 ?
Cs1 O20 C21 Cs1 95.80(18) . . . 2_666 ?
O13 Cs1 C21 O20 -167.5(3) 1_455 . . . ?
O7 Cs1 C21 O20 -5.2(4) . . . . ?
O20 Cs1 C21 O20 70.5(3) 2_666 . . . ?
O6 Cs1 C21 O20 -74.0(3) 2_776 . . . ?
O5 Cs1 C21 O20 -131.8(2) . . . . ?
O8 Cs1 C21 O20 114.1(3) 1_455 . . . ?
O8 Cs1 C21 O20 6.5(2) 2_766 . . . ?
O3 Cs1 C21 O20 146.9(2) . . . . ?
C8 Cs1 C21 O20 134.1(3) 1_455 . . . ?
C21 Cs1 C21 O20 53.7(2) 2_666 . . . ?
O13 Cs1 C21 C22 -115.4(6) 1_455 . . . ?
O7 Cs1 C21 C22 46.9(7) . . . . ?
O20 Cs1 C21 C22 122.6(6) 2_666 . . . ?
O20 Cs1 C21 C22 52.1(5) . . . . ?
O6 Cs1 C21 C22 -21.9(6) 2_776 . . . ?
O5 Cs1 C21 C22 -79.7(6) . . . . ?
O8 Cs1 C21 C22 166.2(6) 1_455 . . . ?
O8 Cs1 C21 C22 58.7(5) 2_766 . . . ?
O3 Cs1 C21 C22 -161.0(5) . . . . ?
C8 Cs1 C21 C22 -173.8(6) 1_455 . . . ?
C21 Cs1 C21 C22 105.8(6) 2_666 . . . ?
O13 Cs1 C21 Cs1 138.80(11) 1_455 . . 2_666 ?
O7 Cs1 C21 Cs1 -58.9(2) . . . 2_666 ?
O20 Cs1 C21 Cs1 16.79(8) 2_666 . . 2_666 ?
O20 Cs1 C21 Cs1 -53.7(2) . . . 2_666 ?
O6 Cs1 C21 Cs1 -127.70(8) 2_776 . . 2_666 ?
O5 Cs1 C21 Cs1 174.53(8) . . . 2_666 ?
O8 Cs1 C21 Cs1 60.39(8) 1_455 . . 2_666 ?
O8 Cs1 C21 Cs1 -47.13(7) 2_766 . . 2_666 ?
O3 Cs1 C21 Cs1 93.17(10) . . . 2_666 ?
C8 Cs1 C21 Cs1 80.39(10) 1_455 . . 2_666 ?
C21 Cs1 C21 Cs1 0.0 2_666 . . 2_666 ?
O20 C21 C22 C23 26.9(5) . . . . ?
Cs1 C21 C22 C23 -11.8(7) . . . . ?
Cs1 C21 C22 C23 78.6(4) 2_666 . . . ?
C21 C22 C23 C24 -21.2(6) . . . . ?
C21 O20 C24 C23 9.4(6) . . . . ?
Cs1 O20 C24 C23 -119.7(4) 2_666 . . . ?
Cs1 O20 C24 C23 134.6(4) . . . . ?
C22 C23 C24 O20 7.9(7) . . . . ?
O10 Cs2 O30 C34 140.2(6) 2_765 . . . ?
O4 Cs2 O30 C34 -145.6(6) 2_775 . . . ?
O1 Cs2 O30 C34 -91.8(6) 2_775 . . . ?
O2 Cs2 O30 C34 55.0(6) . . . . ?
O12 Cs2 O30 C34 -13.9(6) . . . . ?
O9 Cs2 O30 C34 170.2(6) 2_765 . . . ?
O12 Cs2 O30 C34 -78.3(6) 2_775 . . . ?
O2 Cs2 O30 C34 99.6(6) 2_765 . . . ?
C2 Cs2 O30 C34 36.7(6) . . . . ?
C31 Cs2 O30 C34 -160.0(8) . . . . ?
C12 Cs2 O30 C34 1.3(6) . . . . ?
O10 Cs2 O30 C31 -59.8(4) 2_765 . . . ?
O4 Cs2 O30 C31 14.5(4) 2_775 . . . ?
O1 Cs2 O30 C31 68.3(4) 2_775 . . . ?
O2 Cs2 O30 C31 -145.0(4) . . . . ?
O12 Cs2 O30 C31 146.1(4) . . . . ?
O9 Cs2 O30 C31 -29.8(4) 2_765 . . . ?
O12 Cs2 O30 C31 81.7(4) 2_775 . . . ?
O2 Cs2 O30 C31 -100.4(4) 2_765 . . . ?
C2 Cs2 O30 C31 -163.3(4) . . . . ?
C12 Cs2 O30 C31 161.3(4) . . . . ?
C34 O30 C31 C32 0.8(7) . . . . ?
Cs2 O30 C31 C32 -164.9(4) . . . . ?
C34 O30 C31 Cs2 165.7(6) . . . . ?
O10 Cs2 C31 O30 110.6(4) 2_765 . . . ?
O4 Cs2 C31 O30 -163.7(4) 2_775 . . . ?
O1 Cs2 C31 O30 -124.0(4) 2_775 . . . ?
O2 Cs2 C31 O30 34.0(4) . . . . ?
O12 Cs2 C31 O30 -40.0(4) . . . . ?
O9 Cs2 C31 O30 154.9(4) 2_765 . . . ?
O12 Cs2 C31 O30 -90.4(4) 2_775 . . . ?
O2 Cs2 C31 O30 90.9(4) 2_765 . . . ?
C2 Cs2 C31 O30 16.2(4) . . . . ?
C12 Cs2 C31 O30 -22.0(4) . . . . ?
O30 Cs2 C31 C32 31.8(9) . . . . ?
O10 Cs2 C31 C32 142.4(11) 2_765 . . . ?
O4 Cs2 C31 C32 -131.9(10) 2_775 . . . ?
O1 Cs2 C31 C32 -92.1(10) 2_775 . . . ?
O2 Cs2 C31 C32 65.9(10) . . . . ?
O12 Cs2 C31 C32 -8.2(11) . . . . ?
O9 Cs2 C31 C32 -173.3(10) 2_765 . . . ?
O12 Cs2 C31 C32 -58.5(10) 2_775 . . . ?
O2 Cs2 C31 C32 122.7(10) 2_765 . . . ?
C2 Cs2 C31 C32 48.0(10) . . . . ?
C12 Cs2 C31 C32 9.9(11) . . . . ?
O30 C31 C32 C33 -12.6(8) . . . . ?
Cs2 C31 C32 C33 -36.4(12) . . . . ?
C31 C32 C33 C34 19.4(8) . . . . ?
C31 O30 C34 C33 11.8(8) . . . . ?
Cs2 O30 C34 C33 172.6(4) . . . . ?
C32 C33 C34 O30 -19.6(8) . . . . ?
